data_9007600
loop_
_publ_author_name
'Sauerbrei, E. E.'
'Faggiani, R.'
'Calvo, C.'

_publ_section_title
;
 Cobalt vanadate, Co2V2O7, and nickel vanadate, Ni2V2O7
;
_journal_name_full 'Acta Crystallographica, Section B'
_journal_page_first 2907
_journal_page_last 2909
_journal_paper_doi 10.1107/S0567740874008466
_journal_volume 30
_journal_year 1974
_chemical_formula_structural Co2V2O7
_chemical_formula_sum 'Co2 O7 V2'
_space_group_IT_number 14
_symmetry_space_group_name_Hall '-P 2ybc'
_symmetry_space_group_name_H-M 'P 1 21/c 1'
_cell_angle_alpha 90
_cell_angle_beta 100.17
_cell_angle_gamma 90
_cell_length_a 6.594
_cell_length_b 8.380
_cell_length_c 9.470
_cell_formula_units_Z 4
_cell_volume 515.069
_database_code_amcsd 0009523
_exptl_crystal_density_diffrn 4.278
_cod_original_formula_sum 'Co2 V2 O7'
_cod_database_code 9007600
_amcsd_formula_title Co2V2O7

loop_
_space_group_symop_operation_xyz
x,y,z
x,1/2-y,1/2+z
-x,1/2+y,1/2-z
-x,-y,-z

loop_
_atom_site_aniso_label
_atom_site_aniso_U_11
_atom_site_aniso_U_22
_atom_site_aniso_U_33
_atom_site_aniso_U_12
_atom_site_aniso_U_13
_atom_site_aniso_U_23
Co1 0.00590 0.00720 0.00900 0.00000 0.00140 -0.00110
Co2 0.00610 0.00710 0.00850 -0.00020 0.00150 -0.00010
V1 0.00710 0.00910 0.01090 -0.00070 0.00230 0.00010
V2 0.00750 0.00960 0.01060 -0.00010 0.00230 0.00040
O1 0.00770 0.01310 0.01120 0.00050 0.00250 0.00000
O2 0.00690 0.01240 0.01380 -0.00070 0.00300 0.00060
O3 0.01240 0.01240 0.01100 0.01390 0.00210 -0.00110
O4 0.01020 0.01030 0.01300 -0.00070 0.00890 0.00080
O5 0.01580 0.01190 0.01440 -0.00270 0.00310 0.00090
O6 0.00920 0.01430 0.01240 -0.00160 0.00420 -0.00050
O7 0.00730 0.01190 0.01700 -0.00050 0.00310 0.00020

loop_
_atom_site_label
_atom_site_fract_x
_atom_site_fract_y
_atom_site_fract_z
Co1 0.14700 0.12150 0.46400
Co2 0.30770 0.37840 0.68073
V1 0.36080 0.75880 0.53076
V2 0.19410 0.01860 0.81435
O1 0.60490 0.13080 0.12330
O2 0.42910 0.12770 0.39720
O3 0.17090 0.37020 0.46020
O4 0.25520 0.36030 0.18400
O5 0.67940 0.37300 0.34890
O6 0.02750 0.08200 0.24670
O7 0.85320 0.37810 0.00750

loop_
_cod_related_entry_id
_cod_related_entry_database
_cod_related_entry_code
1 AMCSD 0009523
